data_2015952
loop_
_publ_author_name
'Siero\'n, Les\/law'

_publ_section_title
;
 Bis(2-amino-2-thiazolinium)
 tetra-\m-formato-\k^8^<i>O</i>:<i>O</i>'-bis[(formato-\k<i>O</i>)copper(II)]
;
_journal_coeditor_code HJ3035
_journal_issue 5
_journal_name_full 'Acta Crystallographica Section C'
_journal_page_first m199
_journal_page_last m200
_journal_paper_doi 10.1107/S0108270107013303
_journal_volume 63
_journal_year 2007
_chemical_formula_iupac '(C3 H7 N2 S)2 [Cu2 (C H O2)6]'
_chemical_formula_moiety '2(C3 H7 N2 S +), C6 H6 Cu2 O12 2-'
_chemical_formula_sum 'C12 H20 Cu2 N4 O12 S2'
_chemical_formula_weight 603.56
_chemical_name_systematic
;
Bis(2-amino-2-thiazolinium)
tetra-\m-formato-\k^8^O:O')bis[(formato-\kO)copper(II)]
;
_space_group_IT_number 2
_symmetry_cell_setting triclinic
_symmetry_space_group_name_Hall '-P 1'
_symmetry_space_group_name_H-M 'P -1'
_atom_sites_solution_hydrogens difmap
_atom_sites_solution_primary direct
_atom_sites_solution_secondary direct
_cell_angle_alpha 80.022(6)
_cell_angle_beta 80.203(5)
_cell_angle_gamma 67.250(8)
_cell_formula_units_Z 1
_cell_length_a 6.5347(5)
_cell_length_b 7.5170(8)
_cell_length_c 12.4428(5)
_cell_measurement_reflns_used 6467
_cell_measurement_temperature 294
_cell_measurement_theta_max 29.9
_cell_measurement_theta_min 2.9
_cell_volume 551.54(8)
_computing_cell_refinement 'CrysAlis RED (Oxford Diffraction, 2006)'
_computing_data_collection 'CrysAlis CCD (Oxford Diffraction, 2006)'
_computing_data_reduction 'CrysAlis RED'
_computing_molecular_graphics 'SHELXTL and Mercury (Macrae <i>et al.</i>,  2006)'
_computing_publication_material
;
PLATON (Spek, 2003) and publCIF (Westrip, 2007)
;
_computing_structure_refinement 'SHELXTL (Sheldrick, 2001)'
_computing_structure_solution 'SIR97 (Altomare <i>et al.</i>,  1999)'
_diffrn_ambient_temperature 294
_diffrn_detector_area_resol_mean 8.2356
_diffrn_measured_fraction_theta_full 0.998
_diffrn_measured_fraction_theta_max 0.998
_diffrn_measurement_device_type 'Kuma KM-4 CCD'
_diffrn_measurement_method \w
_diffrn_radiation_monochromator graphite
_diffrn_radiation_type MoK\a
_diffrn_radiation_wavelength 0.71073
_diffrn_reflns_av_R_equivalents 0.0193
_diffrn_reflns_av_sigmaI/netI 0.0167
_diffrn_reflns_limit_h_max 8
_diffrn_reflns_limit_h_min -8
_diffrn_reflns_limit_k_max 9
_diffrn_reflns_limit_k_min -9
_diffrn_reflns_limit_l_max 15
_diffrn_reflns_limit_l_min -16
_diffrn_reflns_number 8874
_diffrn_reflns_reduction_process
;
;
_diffrn_reflns_theta_full 27.51
_diffrn_reflns_theta_max 27.51
_diffrn_reflns_theta_min 2.96
_diffrn_standards_decay_% 0
_diffrn_standards_number 0
_exptl_absorpt_coefficient_mu 2.184
_exptl_absorpt_correction_T_max 0.811
_exptl_absorpt_correction_T_min 0.426
_exptl_absorpt_correction_type multi-scan
_exptl_absorpt_process_details '(CrysAlis RED; Oxford Diffraction, 2006)'
_exptl_crystal_colour Green
_exptl_crystal_density_diffrn 1.817
_exptl_crystal_density_method 'Not measured'
_exptl_crystal_description Prism
_exptl_crystal_F_000 306
_exptl_crystal_size_max 0.40
_exptl_crystal_size_mid 0.22
_exptl_crystal_size_min 0.10
_refine_diff_density_max 0.346
_refine_diff_density_min -0.484
_refine_ls_extinction_method none
_refine_ls_goodness_of_fit_ref 1.087
_refine_ls_hydrogen_treatment mixed
_refine_ls_matrix_type full
_refine_ls_number_parameters 164
_refine_ls_number_reflns 2530
_refine_ls_number_restraints 0
_refine_ls_restrained_S_all 1.087
_refine_ls_R_factor_all 0.0316
_refine_ls_R_factor_gt 0.0249
_refine_ls_shift/su_max 0.000
_refine_ls_shift/su_mean 0.000
_refine_ls_structure_factor_coef Fsqd
_refine_ls_weighting_details 'calc w=1/[\s^2^(Fo^2^)+(0.0431P)^2^+0.0951P] where P=(Fo^2^+2Fc^2^)/3'
_refine_ls_weighting_scheme calc
_refine_ls_wR_factor_gt 0.0672
_refine_ls_wR_factor_ref 0.0720
_reflns_number_gt 2228
_reflns_number_total 2530
_reflns_threshold_expression I>2\s(I)
_cod_data_source_file hj3035.cif
_cod_data_source_block I
_cod_database_code 2015952
_cod_database_fobs_code 2015952

loop_
_symmetry_equiv_pos_site_id
_symmetry_equiv_pos_as_xyz
1 x,y,z
2 -x,-y,-z

loop_
_atom_site_type_symbol
_atom_site_label
_atom_site_fract_x
_atom_site_fract_y
_atom_site_fract_z
_atom_site_U_iso_or_equiv
_atom_site_adp_type
_atom_site_calc_flag
_atom_site_refinement_flags
_atom_site_occupancy
Cu Cu1 0.43825(4) 0.05735(3) 0.399449(17) 0.03466(10) Uani d . 1
O O1 0.6146(3) 0.2223(3) 0.38482(13) 0.0542(4) Uani d . 1
O O2 0.7156(3) -0.1575(3) 0.35555(13) 0.0561(4) Uani d . 1
O O3 0.7146(3) 0.1281(3) 0.55571(12) 0.0519(4) Uani d . 1
O O4 0.8140(3) -0.2585(2) 0.52600(13) 0.0514(4) Uani d . 1
O O5 0.3435(2) 0.1403(2) 0.23771(11) 0.0450(3) Uani d . 1
O O6 0.1141(2) 0.1894(2) 0.11452(11) 0.0470(4) Uani d . 1
C C1 0.7098(4) 0.2250(4) 0.46340(19) 0.0518(6) Uani d . 1
H H1 0.7863 0.3096 0.4515 0.075(9) Uiso calc R 1
C C2 0.8403(4) -0.2659(4) 0.4247(2) 0.0517(5) Uani d . 1
H H2 0.9681 -0.3638 0.3979 0.056(7) Uiso calc R 1
C C3 0.1629(3) 0.1569(3) 0.20923(16) 0.0416(4) Uani d . 1
H H3 0.0536 0.1434 0.2650 0.072(9) Uiso calc R 1
N N1 0.4494(3) 0.2550(3) -0.04469(15) 0.0445(4) Uani d . 1
H H4 0.368(4) 0.223(3) -0.005(2) 0.041(7) Uiso d . 1
S S1 0.80449(11) 0.32201(10) -0.11982(5) 0.05678(17) Uani d . 1
N N2 0.7045(4) 0.1672(3) 0.08106(16) 0.0500(5) Uani d . 1
H H21 0.614(5) 0.145(4) 0.128(2) 0.059(8) Uiso d . 1
H H22 0.825(5) 0.161(4) 0.093(2) 0.056(8) Uiso d . 1
C C4 0.6401(3) 0.2381(3) -0.01633(16) 0.0367(4) Uani d . 1
C C5 0.3988(4) 0.3500(4) -0.15356(19) 0.0545(6) Uani d . 1
H H5A 0.2825 0.4776 -0.1491 0.101(12) Uiso calc R 1
H H5B 0.3465 0.2741 -0.1901 0.085(10) Uiso calc R 1
C C6 0.6081(5) 0.3680(4) -0.2167(2) 0.0604(6) Uani d . 1
H H6A 0.5757 0.4974 -0.2560 0.102(12) Uiso calc R 1
H H6B 0.6701 0.2747 -0.2698 0.090(10) Uiso calc R 1

loop_
_atom_site_aniso_label
_atom_site_aniso_U_11
_atom_site_aniso_U_22
_atom_site_aniso_U_33
_atom_site_aniso_U_12
_atom_site_aniso_U_13
_atom_site_aniso_U_23
Cu1 0.03464(14) 0.04886(16) 0.02294(12) -0.01795(11) -0.01010(9) 0.00222(9)
O1 0.0605(10) 0.0708(11) 0.0433(8) -0.0418(9) -0.0186(7) 0.0166(7)
O2 0.0479(9) 0.0711(11) 0.0395(8) -0.0072(8) -0.0077(7) -0.0136(7)
O3 0.0638(10) 0.0714(11) 0.0366(8) -0.0423(9) -0.0145(7) 0.0017(7)
O4 0.0414(8) 0.0595(10) 0.0441(8) -0.0065(7) -0.0118(6) -0.0045(7)
O5 0.0419(8) 0.0709(10) 0.0264(6) -0.0265(7) -0.0126(6) 0.0051(6)
O6 0.0430(8) 0.0726(10) 0.0313(7) -0.0262(8) -0.0161(6) 0.0018(6)
C1 0.0542(13) 0.0668(15) 0.0496(12) -0.0410(12) -0.0129(10) 0.0056(11)
C2 0.0380(11) 0.0586(14) 0.0504(13) -0.0068(10) -0.0034(9) -0.0135(10)
C3 0.0370(10) 0.0584(13) 0.0293(9) -0.0182(9) -0.0076(8) 0.0001(8)
N1 0.0382(10) 0.0632(12) 0.0349(9) -0.0204(9) -0.0081(8) -0.0053(8)
S1 0.0583(4) 0.0741(4) 0.0459(3) -0.0387(3) -0.0035(3) 0.0041(3)
N2 0.0406(10) 0.0787(14) 0.0365(9) -0.0284(10) -0.0106(8) 0.0001(9)
C4 0.0373(10) 0.0414(10) 0.0331(9) -0.0154(8) -0.0040(7) -0.0071(7)
C5 0.0618(15) 0.0594(14) 0.0436(12) -0.0183(12) -0.0235(10) -0.0021(10)
C6 0.0819(19) 0.0603(15) 0.0381(12) -0.0266(14) -0.0133(12) 0.0034(10)

loop_
_atom_type_symbol
_atom_type_description
_atom_type_scat_dispersion_real
_atom_type_scat_dispersion_imag
_atom_type_scat_source
S S 0.1246 0.1234 'International Tables Vol C Tables 4.2.6.8 and 6.1.1.4'
O O 0.0106 0.0060 'International Tables Vol C Tables 4.2.6.8 and 6.1.1.4'
N N 0.0061 0.0033 'International Tables Vol C Tables 4.2.6.8 and 6.1.1.4'
Cu Cu 0.3201 1.2651 'International Tables Vol C Tables 4.2.6.8 and 6.1.1.4'
H H 0.0000 0.0000 'International Tables Vol C Tables 4.2.6.8 and 6.1.1.4'
C C 0.0033 0.0016 'International Tables Vol C Tables 4.2.6.8 and 6.1.1.4'

loop_
_geom_angle_atom_site_label_1
_geom_angle_atom_site_label_2
_geom_angle_atom_site_label_3
_geom_angle_site_symmetry_1
_geom_angle_site_symmetry_3
_geom_angle
_geom_angle_publ_flag
O1 Cu1 O2 . . 88.45(9) yes
O1 Cu1 O3 . 2_656 167.96(7) yes
O1 Cu1 O4 . 2_656 88.90(8) yes
O1 Cu1 O5 . . 95.79(6) yes
O2 Cu1 O3 . 2_656 89.65(9) yes
O2 Cu1 O4 . 2_656 167.75(7) yes
O2 Cu1 O5 . . 93.63(6) yes
O3 Cu1 O4 2_656 2_656 90.46(8) yes
O3 Cu1 O5 2_656 . 96.20(6) yes
O4 Cu1 O5 2_656 . 98.54(6) yes
C4 S1 C6 . . 91.37(12) no
Cu1 O1 C1 . . 120.66(17) no
Cu1 O2 C2 . . 121.08(16) no
Cu1 O3 C1 2_656 . 123.36(18) no
Cu1 O4 C2 2_656 . 123.37(17) no
Cu1 O5 C3 . . 126.37(13) no
C4 N1 C5 . . 116.9(2) no
C4 N1 H4 . . 121(2) no
C5 N1 H4 . . 122(2) no
C4 N2 H22 . . 119.3(18) no
H21 N2 H22 . . 123(3) no
C4 N2 H21 . . 117(2) no
O1 C1 O3 . . 128.0(3) no
O2 C2 O4 . . 127.6(3) no
O5 C3 O6 . . 126.57(19) no
O3 C1 H1 . . 116.00 no
O1 C1 H1 . . 116.00 no
O4 C2 H2 . . 116.00 no
O2 C2 H2 . . 116.00 no
O6 C3 H3 . . 117.00 no
O5 C3 H3 . . 117.00 no
S1 C4 N1 . . 113.90(15) no
N1 C4 N2 . . 124.5(2) no
S1 C4 N2 . . 121.63(19) no
N1 C5 C6 . . 108.0(2) no
S1 C6 C5 . . 107.86(17) no
N1 C5 H5A . . 110.00 no
N1 C5 H5B . . 110.00 no
C6 C5 H5A . . 110.00 no
C6 C5 H5B . . 110.00 no
H5A C5 H5B . . 108.00 no
S1 C6 H6A . . 110.00 no
S1 C6 H6B . . 110.00 no
C5 C6 H6A . . 110.00 no
C5 C6 H6B . . 110.00 no
H6A C6 H6B . . 108.00 no

loop_
_geom_bond_atom_site_label_1
_geom_bond_atom_site_label_2
_geom_bond_site_symmetry_2
_geom_bond_distance
_geom_bond_publ_flag
Cu1 O1 . 1.963(2) yes
Cu1 O2 . 1.974(2) yes
Cu1 O3 2_656 1.967(2) yes
Cu1 O4 2_656 1.9753(16) yes
Cu1 O5 . 2.1244(14) yes
S1 C4 . 1.727(2) no
S1 C6 . 1.805(3) no
O1 C1 . 1.252(3) yes
O2 C2 . 1.245(3) yes
O3 C1 . 1.247(3) yes
O4 C2 . 1.251(3) yes
O5 C3 . 1.244(3) yes
O6 C3 . 1.232(2) yes
N1 C4 . 1.306(3) no
N1 C5 . 1.445(3) no
N2 C4 . 1.306(3) no
N1 H4 . 0.74(3) no
N2 H21 . 0.80(3) no
N2 H22 . 0.81(3) no
C1 H1 . 0.93 no
C2 H2 . 0.93 no
C3 H3 . 0.93 no
C5 C6 . 1.499(4) no
C5 H5A . 0.97 no
C5 H5B . 0.97 no
C6 H6A . 0.97 no
C6 H6B . 0.97 no

loop_
_geom_contact_atom_site_label_1
_geom_contact_atom_site_label_2
_geom_contact_distance
_geom_contact_site_symmetry_2
_geom_contact_publ_flag
Cu Cu 2.6566(4) 2_656 yes

loop_
_geom_hbond_atom_site_label_D
_geom_hbond_atom_site_label_H
_geom_hbond_atom_site_label_A
_geom_hbond_site_symmetry_A
_geom_hbond_distance_DH
_geom_hbond_distance_HA
_geom_hbond_distance_DA
_geom_hbond_angle_DHA
_geom_hbond_publ_flag
N1 H4 O6 . 0.74(3) 2.09(3) 2.826(2) 169(2) yes
N2 H21 O5 . 0.80(3) 2.05(3) 2.841(3) 169(3) yes
N2 H22 O6 1_655 0.81(3) 2.05(3) 2.849(3) 171(3) yes
C1 H1 O4 2_756 0.93 2.55 3.244(4) 132 yes
C5 H5B O2 2_655 0.97 2.52 3.421(3) 154 yes
C6 H6A O1 2_665 0.97 2.46 3.364(3) 155 yes
C6 H6B O3 1_554 0.97 2.53 3.447(3) 159 yes
